data_2015276
loop_
_publ_author_name
'Xu, Denise J.'
'Pan, Long'
'Emge, Thomas J.'
'Huang, Xiaoying'
'Li, Jing'

_publ_section_title
;
 Poly[[aquacopper(II)]-\m-adamantane-1,3-diacetato]
;
_journal_coeditor_code SK3003
_journal_issue 4
_journal_name_full 'Acta Crystallographica Section C'
_journal_page_first m150
_journal_page_last m152
_journal_paper_doi 10.1107/S0108270106006846
_journal_volume 62
_journal_year 2006
_chemical_formula_iupac '[Cu (C14 H18 O4) (H2 O1)]'
_chemical_formula_moiety 'C14 H20 Cu O5'
_chemical_formula_sum 'C14 H20 Cu O5'
_chemical_formula_weight 331.84
_chemical_name_systematic
;
Poly[[aquacopper(II)]-\m-adamantane-1,3-diacetato]
;
_space_group_IT_number 14
_symmetry_cell_setting monoclinic
_symmetry_space_group_name_Hall '-P 2yn'
_symmetry_space_group_name_H-M 'P 1 21/n 1'
_atom_sites_solution_hydrogens difmap
_atom_sites_solution_primary direct
_atom_sites_solution_secondary difmap
_cell_angle_alpha 90.00
_cell_angle_beta 102.0700(10)
_cell_angle_gamma 90.00
_cell_formula_units_Z 4
_cell_length_a 11.8324(8)
_cell_length_b 7.3549(5)
_cell_length_c 16.6078(12)
_cell_measurement_reflns_used 6206
_cell_measurement_temperature 100(2)
_cell_measurement_theta_max 30.55
_cell_measurement_theta_min 2.37
_cell_volume 1413.36(17)
_computing_cell_refinement SMART
_computing_data_collection 'SMART (Bruker, 2001)'
_computing_data_reduction 'SAINT (Bruker, 2001)'
_computing_molecular_graphics 'SHELXTL (Bruker, 2001)'
_computing_publication_material SHELXTL
_computing_structure_refinement 'SHELXL97 (Sheldrick, 1997)'
_computing_structure_solution 'SHELXS97 (Sheldrick, 1990)'
_diffrn_ambient_temperature 100(2)
_diffrn_measured_fraction_theta_full 0.998
_diffrn_measured_fraction_theta_max 0.998
_diffrn_measurement_device_type 'Bruker SMART CCD area-detector'
_diffrn_measurement_method '\f and \w'
_diffrn_radiation_monochromator graphite
_diffrn_radiation_source 'fine-focus sealed tube'
_diffrn_radiation_type MoK\a
_diffrn_radiation_wavelength 0.71073
_diffrn_reflns_av_R_equivalents 0.0164
_diffrn_reflns_av_sigmaI/netI 0.0163
_diffrn_reflns_limit_h_max 16
_diffrn_reflns_limit_h_min -16
_diffrn_reflns_limit_k_max 10
_diffrn_reflns_limit_k_min -10
_diffrn_reflns_limit_l_max 23
_diffrn_reflns_limit_l_min -23
_diffrn_reflns_number 16213
_diffrn_reflns_theta_full 30.55
_diffrn_reflns_theta_max 30.55
_diffrn_reflns_theta_min 1.94
_diffrn_standards_decay_% 0
_diffrn_standards_interval_time 0
_diffrn_standards_number 0
_exptl_absorpt_coefficient_mu 1.561
_exptl_absorpt_correction_T_max 0.7790
_exptl_absorpt_correction_T_min 0.6769
_exptl_absorpt_correction_type multi-scan
_exptl_absorpt_process_details '(SADABS; Bruker, 2001)'
_exptl_crystal_colour blue
_exptl_crystal_density_diffrn 1.559
_exptl_crystal_density_method 'not measured'
_exptl_crystal_description lath
_exptl_crystal_F_000 692
_exptl_crystal_size_max 0.22
_exptl_crystal_size_mid 0.18
_exptl_crystal_size_min 0.16
_refine_diff_density_max 0.495
_refine_diff_density_min -0.217
_refine_ls_extinction_method none
_refine_ls_goodness_of_fit_ref 1.003
_refine_ls_hydrogen_treatment mixed
_refine_ls_matrix_type full
_refine_ls_number_parameters 207
_refine_ls_number_reflns 4318
_refine_ls_number_restraints 0
_refine_ls_restrained_S_all 1.003
_refine_ls_R_factor_all 0.0230
_refine_ls_R_factor_gt 0.0214
_refine_ls_shift/su_max 0.002
_refine_ls_shift/su_mean 0.000
_refine_ls_structure_factor_coef Fsqd
_refine_ls_weighting_details 'calc w = 1/[\s^2^(Fo^2^)+(0.033P)^2^+0.67P] where P=(Fo^2^+2Fc^2^)/3'
_refine_ls_weighting_scheme calc
_refine_ls_wR_factor_gt 0.0578
_refine_ls_wR_factor_ref 0.0588
_reflns_number_gt 4053
_reflns_number_total 4318
_reflns_threshold_expression I>2\s(I)
_cod_data_source_file sk3003.cif
_cod_data_source_block I
_cod_depositor_comments
;
The following automatic conversions were performed:
'_symmetry_cell_setting' value 'Monoclinic' changed to 'monoclinic'
according to '/home/saulius/struct/CIF-dictionaries/cif_core.dic'
dictionary named 'cif_core.dic' version 2.4.1 from 2010-06-29.

Automatic conversion script
Id: cif_fix_enum 1527 2010-12-29 10:47:43Z saulius 

The following automatic conversions were performed:

'_symmetry_cell_setting' value 'Monoclinic' changed to 'monoclinic'
according to /home/saulius/struct/CIF-dictionaries/cif_core.dic
dictionary named 'cif_core.dic' version 2.4.1 from 2010-06-29.

Automatic conversion script
Id: cif_fix_values 1715 2011-07-08 13:25:40Z adriana 
;
_cod_original_sg_symbol_Hall '-P 2 y n'
_cod_original_sg_symbol_H-M 'P 21/n'
_cod_database_code 2015276
_cod_database_fobs_code 2015276

loop_
_symmetry_equiv_pos_as_xyz
'x, y, z'
'-x+1/2, y+1/2, -z+1/2'
'-x, -y, -z'
'x-1/2, -y-1/2, z-1/2'

loop_
_atom_site_type_symbol
_atom_site_label
_atom_site_fract_x
_atom_site_fract_y
_atom_site_fract_z
_atom_site_U_iso_or_equiv
_atom_site_adp_type
_atom_site_calc_flag
_atom_site_refinement_flags
_atom_site_occupancy
Cu Cu 0.459959(10) -0.154372(16) 1.019814(7) 0.01057(4) Uani d . 1
O O1 0.33657(7) -0.09480(11) 0.92437(5) 0.01697(15) Uani d . 1
O O2 0.40551(7) 0.17257(11) 0.89016(5) 0.01715(15) Uani d . 1
O O3 -0.11925(7) 0.51909(11) 0.59353(5) 0.01563(15) Uani d . 1
O O4 -0.05620(7) 0.25169(11) 0.55558(5) 0.01451(14) Uani d . 1
O O5 0.36673(8) -0.40705(12) 1.02155(6) 0.02056(17) Uani d . 1
H H1A 0.3962(18) -0.511(3) 1.0305(13) 0.043(5) Uiso d . 1
H H1B 0.3251(19) -0.413(3) 0.9826(14) 0.045(6) Uiso d . 1
C C1 0.33259(9) 0.04468(15) 0.87923(6) 0.01409(18) Uani d . 1
C C2 0.23322(9) 0.05790(15) 0.80575(6) 0.01474(18) Uani d . 1
H H2A 0.2168 -0.0653 0.7822 0.022(4) Uiso calc R 1
H H2B 0.2578 0.1341 0.7634 0.021(4) Uiso calc R 1
C C3 0.12042(9) 0.13733(14) 0.82335(6) 0.01288(18) Uani d . 1
C C4 -0.07844(9) 0.24039(14) 0.74730(6) 0.01264(18) Uani d . 1
C C5 -0.05248(10) 0.09158(17) 0.88720(7) 0.0195(2) Uani d . 1
H H5B -0.0892 0.0086 0.9220 0.021(4) Uiso calc R 1
C C6 0.02359(10) 0.40548(16) 0.87510(7) 0.0179(2) Uani d . 1
H H6A 0.0372 0.5272 0.9023 0.020(4) Uiso calc R 1
C C7 0.06346(10) 0.01044(16) 0.87694(7) 0.0173(2) Uani d . 1
H H7A 0.0504 -0.1107 0.8506 0.022(4) Uiso calc R 1
H H7B 0.1152 -0.0048 0.9316 0.021(4) Uiso calc R 1
C C8 0.13964(9) 0.32396(15) 0.86570(6) 0.01508(19) Uani d . 1
H H8A 0.1911 0.3105 0.9206 0.019(4) Uiso calc R 1
H H8B 0.1776 0.4068 0.8325 0.021(4) Uiso calc R 1
C C9 0.03816(9) 0.15960(13) 0.73899(6) 0.01209(18) Uani d . 1
H H9A 0.0745 0.2401 0.7039 0.013(3) Uiso calc R 1
H H9B 0.0252 0.0395 0.7117 0.019(4) Uiso calc R 1
C C10 -0.03292(10) 0.27862(19) 0.92850(7) 0.0222(2) Uani d . 1
H H10A 0.0177 0.2664 0.9838 0.025(4) Uiso calc R 1
H H10B -0.1077 0.3302 0.9351 0.023(4) Uiso calc R 1
C C11 -0.13281(9) 0.11306(17) 0.80226(7) 0.0178(2) Uani d . 1
H H11A -0.2079 0.1635 0.8089 0.020(4) Uiso calc R 1
H H11B -0.1472 -0.0075 0.7756 0.021(4) Uiso calc R 1
C C12 -0.05651(10) 0.42722(15) 0.78972(7) 0.01660(19) Uani d . 1
H H12A -0.0203 0.5100 0.7554 0.026(4) Uiso calc R 1
H H12B -0.1309 0.4813 0.7958 0.025(4) Uiso calc R 1
C C13 -0.16241(9) 0.25212(14) 0.66237(6) 0.01326(18) Uani d . 1
H H13A -0.1849 0.1276 0.6426 0.018(4) Uiso calc R 1
H H13B -0.2333 0.3170 0.6687 0.014(3) Uiso calc R 1
C C14 -0.11018(9) 0.34924(13) 0.59871(6) 0.01180(18) Uani d . 1

loop_
_atom_site_aniso_label
_atom_site_aniso_U_11
_atom_site_aniso_U_22
_atom_site_aniso_U_33
_atom_site_aniso_U_12
_atom_site_aniso_U_13
_atom_site_aniso_U_23
Cu 0.01126(7) 0.00962(7) 0.01038(7) 0.00013(4) 0.00126(4) 0.00063(4)
O1 0.0160(3) 0.0160(4) 0.0164(3) 0.0014(3) -0.0023(3) 0.0018(3)
O2 0.0159(4) 0.0192(4) 0.0146(4) 0.0001(3) -0.0006(3) 0.0033(3)
O3 0.0179(4) 0.0129(3) 0.0172(4) 0.0015(3) 0.0063(3) 0.0011(3)
O4 0.0169(3) 0.0132(3) 0.0146(3) 0.0000(3) 0.0058(3) 0.0003(3)
O5 0.0207(4) 0.0127(4) 0.0269(4) -0.0022(3) 0.0019(3) 0.0027(3)
C1 0.0131(4) 0.0171(5) 0.0116(4) 0.0046(4) 0.0017(3) -0.0009(4)
C2 0.0134(4) 0.0184(5) 0.0111(4) 0.0035(4) -0.0002(3) -0.0002(4)
C3 0.0126(4) 0.0151(4) 0.0104(4) 0.0015(3) 0.0011(3) 0.0013(3)
C4 0.0112(4) 0.0150(4) 0.0117(4) 0.0006(3) 0.0024(3) 0.0016(3)
C5 0.0180(5) 0.0275(6) 0.0139(4) 0.0000(4) 0.0051(4) 0.0059(4)
C6 0.0193(5) 0.0201(5) 0.0136(4) 0.0036(4) 0.0017(4) -0.0037(4)
C7 0.0187(5) 0.0187(5) 0.0138(4) 0.0009(4) 0.0020(4) 0.0051(4)
C8 0.0154(5) 0.0166(4) 0.0124(4) 0.0006(4) 0.0010(4) -0.0014(4)
C9 0.0120(4) 0.0135(4) 0.0103(4) 0.0009(3) 0.0012(3) 0.0011(3)
C10 0.0204(5) 0.0341(6) 0.0131(5) 0.0051(5) 0.0057(4) -0.0002(4)
C11 0.0147(4) 0.0243(5) 0.0149(5) -0.0018(4) 0.0042(4) 0.0049(4)
C12 0.0173(5) 0.0164(5) 0.0155(5) 0.0039(4) 0.0019(4) -0.0017(4)
C13 0.0110(4) 0.0158(4) 0.0129(4) -0.0001(3) 0.0023(3) 0.0018(3)
C14 0.0098(4) 0.0137(4) 0.0109(4) -0.0004(3) -0.0001(3) 0.0007(3)

loop_
_atom_type_symbol
_atom_type_description
_atom_type_scat_dispersion_real
_atom_type_scat_dispersion_imag
_atom_type_scat_source
C C 0.0033 0.0016 'International Tables Vol C Tables 4.2.6.8 and 6.1.1.4'
H H 0.0000 0.0000 'International Tables Vol C Tables 4.2.6.8 and 6.1.1.4'
O O 0.0106 0.0060 'International Tables Vol C Tables 4.2.6.8 and 6.1.1.4'
Cu Cu 0.3201 1.2651 'International Tables Vol C Tables 4.2.6.8 and 6.1.1.4'

loop_
_geom_angle_atom_site_label_1
_geom_angle_atom_site_label_2
_geom_angle_atom_site_label_3
_geom_angle_site_symmetry_1
_geom_angle_site_symmetry_3
_geom_angle
_geom_angle_publ_flag
O2 Cu O3 3_657 4_666 88.63(3) y
O2 Cu O1 3_657 . 169.74(3) y
O3 Cu O1 4_666 . 91.09(3) y
O2 Cu O4 3_657 2_546 88.61(3) y
O3 Cu O4 4_666 2_546 169.29(3) y
O1 Cu O4 . 2_546 89.79(3) y
O2 Cu O5 3_657 . 105.53(4) y
O3 Cu O5 4_666 . 96.66(3) y
O1 Cu O5 . . 84.69(4) y
O4 Cu O5 2_546 . 94.06(3) y
O2 Cu Cu 3_657 3_657 88.38(3) ?
O3 Cu Cu 4_666 3_657 87.82(2) ?
O1 Cu Cu . 3_657 81.36(3) ?
O4 Cu Cu 2_546 3_657 81.76(2) ?
O5 Cu Cu . 3_657 165.43(3) ?
C1 O1 Cu . . 125.97(7) ?
C1 O2 Cu . 3_657 118.89(7) ?
C14 O3 Cu . 4_565 120.16(7) ?
C14 O4 Cu . 2_556 125.40(7) ?
Cu O5 H1A . . 126.0(14) ?
Cu O5 H1B . . 107.1(18) ?
H1A O5 H1B . . 106(2) ?
O2 C1 O1 . . 125.35(10) ?
O2 C1 C2 . . 117.45(9) ?
O1 C1 C2 . . 117.20(10) ?
C1 C2 C3 . . 115.48(8) ?
C1 C2 H2A . . 108.4 ?
C3 C2 H2A . . 108.4 ?
C1 C2 H2B . . 108.4 ?
C3 C2 H2B . . 108.4 ?
H2A C2 H2B . . 107.5 ?
C8 C3 C9 . . 109.05(8) ?
C8 C3 C7 . . 108.52(9) ?
C9 C3 C7 . . 108.73(8) ?
C8 C3 C2 . . 111.99(9) ?
C9 C3 C2 . . 106.02(8) ?
C7 C3 C2 . . 112.43(9) ?
C9 C4 C11 . . 108.23(8) ?
C9 C4 C12 . . 108.52(8) ?
C11 C4 C12 . . 108.82(9) ?
C9 C4 C13 . . 110.94(8) ?
C11 C4 C13 . . 107.81(8) ?
C12 C4 C13 . . 112.42(8) ?
C10 C5 C11 . . 108.98(10) ?
C10 C5 C7 . . 110.07(10) ?
C11 C5 C7 . . 109.46(9) ?
C10 C5 H5B . . 109.4 ?
C11 C5 H5B . . 109.4 ?
C7 C5 H5B . . 109.4 ?
C10 C6 C8 . . 109.17(9) ?
C10 C6 C12 . . 109.68(9) ?
C8 C6 C12 . . 109.76(9) ?
C10 C6 H6A . . 109.4 ?
C8 C6 H6A . . 109.4 ?
C12 C6 H6A . . 109.4 ?
C5 C7 C3 . . 109.73(9) ?
C5 C7 H7A . . 109.7 ?
C3 C7 H7A . . 109.7 ?
C5 C7 H7B . . 109.7 ?
C3 C7 H7B . . 109.7 ?
H7A C7 H7B . . 108.2 ?
C6 C8 C3 . . 110.20(9) ?
C6 C8 H8A . . 109.6 ?
C3 C8 H8A . . 109.6 ?
C6 C8 H8B . . 109.6 ?
C3 C8 H8B . . 109.6 ?
H8A C8 H8B . . 108.1 ?
C4 C9 C3 . . 111.65(8) ?
C4 C9 H9A . . 109.3 ?
C3 C9 H9A . . 109.3 ?
C4 C9 H9B . . 109.3 ?
C3 C9 H9B . . 109.3 ?
H9A C9 H9B . . 108.0 ?
C5 C10 C6 . . 109.30(9) ?
C5 C10 H10A . . 109.8 ?
C6 C10 H10A . . 109.8 ?
C5 C10 H10B . . 109.8 ?
C6 C10 H10B . . 109.8 ?
H10A C10 H10B . . 108.3 ?
C5 C11 C4 . . 110.62(9) ?
C5 C11 H11A . . 109.5 ?
C4 C11 H11A . . 109.5 ?
C5 C11 H11B . . 109.5 ?
C4 C11 H11B . . 109.5 ?
H11A C11 H11B . . 108.1 ?
C6 C12 C4 . . 109.92(9) ?
C6 C12 H12A . . 109.7 ?
C4 C12 H12A . . 109.7 ?
C6 C12 H12B . . 109.7 ?
C4 C12 H12B . . 109.7 ?
H12A C12 H12B . . 108.2 ?
C14 C13 C4 . . 112.66(8) ?
C14 C13 H13A . . 109.1 ?
C4 C13 H13A . . 109.1 ?
C14 C13 H13B . . 109.1 ?
C4 C13 H13B . . 109.1 ?
H13A C13 H13B . . 107.8 ?
O3 C14 O4 . . 124.54(10) ?
O3 C14 C13 . . 118.48(9) ?
O4 C14 C13 . . 116.95(9) ?

loop_
_geom_bond_atom_site_label_1
_geom_bond_atom_site_label_2
_geom_bond_site_symmetry_2
_geom_bond_distance
_geom_bond_publ_flag
Cu O2 3_657 1.9473(8) y
Cu O3 4_666 1.9614(8) y
Cu O1 . 1.9667(8) y
Cu O4 2_546 1.9844(8) y
Cu O5 . 2.1644(9) y
Cu Cu 3_657 2.5977(3) y
O1 C1 . 1.2657(13) ?
O2 C1 . 1.2636(14) ?
O2 Cu 3_657 1.9473(8) ?
O3 C14 . 1.2553(12) ?
O3 Cu 4_565 1.9613(8) ?
O4 C14 . 1.2756(13) ?
O4 Cu 2_556 1.9844(8) ?
O5 H1A . 0.84(2) ?
O5 H1B . 0.73(2) ?
C1 C2 . 1.5104(14) ?
C2 C3 . 1.5399(14) ?
C2 H2A . 0.9900 ?
C2 H2B . 0.9900 ?
C3 C8 . 1.5375(15) ?
C3 C9 . 1.5384(14) ?
C3 C7 . 1.5389(15) ?
C4 C9 . 1.5347(14) ?
C4 C11 . 1.5393(15) ?
C4 C12 . 1.5413(15) ?
C4 C13 . 1.5486(14) ?
C5 C10 . 1.5330(19) ?
C5 C11 . 1.5355(15) ?
C5 C7 . 1.5379(16) ?
C5 H5B . 1.0000 ?
C6 C10 . 1.5336(17) ?
C6 C8 . 1.5359(15) ?
C6 C12 . 1.5403(15) ?
C6 H6A . 1.0000 ?
C7 H7A . 0.9900 ?
C7 H7B . 0.9900 ?
C8 H8A . 0.9900 ?
C8 H8B . 0.9900 ?
C9 H9A . 0.9900 ?
C9 H9B . 0.9900 ?
C10 H10A . 0.9900 ?
C10 H10B . 0.9900 ?
C11 H11A . 0.9900 ?
C11 H11B . 0.9900 ?
C12 H12A . 0.9900 ?
C12 H12B . 0.9900 ?
C13 C14 . 1.5110(14) ?
C13 H13A . 0.9900 ?
C13 H13B . 0.9900 ?

loop_
_geom_hbond_atom_site_label_D
_geom_hbond_atom_site_label_H
_geom_hbond_atom_site_label_A
_geom_hbond_site_symmetry_A
_geom_hbond_distance_DH
_geom_hbond_distance_HA
_geom_hbond_distance_DA
_geom_hbond_angle_DHA
O5 H1A O4 4_656 0.84(2) 1.88(2) 2.7131(12) 172(2)

loop_
_geom_torsion_atom_site_label_1
_geom_torsion_atom_site_label_2
_geom_torsion_atom_site_label_3
_geom_torsion_atom_site_label_4
_geom_torsion_site_symmetry_1
_geom_torsion
O2 Cu O1 C1 3_657 0.5(2)
O3 Cu O1 C1 4_666 88.86(9)
O4 Cu O1 C1 2_546 -80.46(9)
O5 Cu O1 C1 . -174.55(9)
Cu Cu O1 C1 3_657 1.24(8)
Cu O2 C1 O1 3_657 2.88(15)
Cu O2 C1 C2 3_657 -176.33(7)
Cu O1 C1 O2 . -2.91(16)
Cu O1 C1 C2 . 176.31(7)
O2 C1 C2 C3 . -96.09(12)
O1 C1 C2 C3 . 84.63(12)
C1 C2 C3 C8 . 54.26(12)
C1 C2 C3 C9 . 173.09(9)
C1 C2 C3 C7 . -68.24(12)
C10 C5 C7 C3 . -59.80(11)
C11 C5 C7 C3 . 59.95(12)
C8 C3 C7 C5 . 59.40(11)
C9 C3 C7 C5 . -59.09(11)
C2 C3 C7 C5 . -176.17(9)
C10 C6 C8 C3 . 60.79(11)
C12 C6 C8 C3 . -59.45(12)
C9 C3 C8 C6 . 57.96(11)
C7 C3 C8 C6 . -60.32(11)
C2 C3 C8 C6 . 174.99(8)
C11 C4 C9 C3 . -58.84(11)
C12 C4 C9 C3 . 59.11(11)
C13 C4 C9 C3 . -176.92(8)
C8 C3 C9 C4 . -58.62(11)
C7 C3 C9 C4 . 59.54(11)
C2 C3 C9 C4 . -179.37(8)
C11 C5 C10 C6 . -60.43(12)
C7 C5 C10 C6 . 59.62(12)
C8 C6 C10 C5 . -59.70(12)
C12 C6 C10 C5 . 60.60(12)
C10 C5 C11 C4 . 60.34(12)
C7 C5 C11 C4 . -60.08(12)
C9 C4 C11 C5 . 58.62(12)
C12 C4 C11 C5 . -59.13(12)
C13 C4 C11 C5 . 178.69(9)
C10 C6 C12 C4 . -59.83(11)
C8 C6 C12 C4 . 60.10(12)
C9 C4 C12 C6 . -59.14(11)
C11 C4 C12 C6 . 58.43(11)
C13 C4 C12 C6 . 177.78(8)
C9 C4 C13 C14 . -52.52(11)
C11 C4 C13 C14 . -170.86(9)
C12 C4 C13 C14 . 69.20(11)
Cu O3 C14 O4 4_565 -3.63(14)
Cu O3 C14 C13 4_565 173.90(7)
Cu O4 C14 O3 2_556 7.31(15)
Cu O4 C14 C13 2_556 -170.26(6)
C4 C13 C14 O3 . -87.42(11)
C4 C13 C14 O4 . 90.30(11)
